data_7108465
loop_
_publ_author_name
'Fei-Yan Yi'
'Jian Zhang'
'Hai-Xia Zhang'
'Zhong-Ming Sun'

_publ_section_title
;
 Chiral transformations of achiral porous metal-organic frameworks via a
 stepwise approach
;
_journal_name_full Chem.Commun.
_journal_page_first 10419
_journal_paper_doi 10.1039/c2cc35399g
_journal_volume 48
_journal_year 2012
_chemical_formula_sum 'C64 H73 Cd3 N3 O24'
_chemical_formula_weight 1605.45
_chemical_name_systematic
;
?
;
_space_group_IT_number 2
_symmetry_cell_setting triclinic
_symmetry_space_group_name_Hall '-P 1'
_symmetry_space_group_name_H-M 'P -1'
_atom_sites_solution_hydrogens geom
_atom_sites_solution_primary direct
_atom_sites_solution_secondary difmap
_audit_creation_method SHELXL-97
_cell_angle_alpha 102.135(6)
_cell_angle_beta 101.692(6)
_cell_angle_gamma 90.413(7)
_cell_formula_units_Z 2
_cell_length_a 11.287(5)
_cell_length_b 15.825(6)
_cell_length_c 23.361(9)
_cell_measurement_temperature 273(2)
_cell_volume 3989(3)
_computing_structure_refinement 'SHELXL-97 (Sheldrick, 1997)'
_computing_structure_solution 'SHELXS-97 (Sheldrick, 1990)'
_diffrn_ambient_temperature 273(2)
_diffrn_measured_fraction_theta_full 0.970
_diffrn_measured_fraction_theta_max 0.970
_diffrn_radiation_monochromator graphite
_diffrn_radiation_source 'fine-focus sealed tube'
_diffrn_radiation_type MoK\a
_diffrn_radiation_wavelength 0.71073
_diffrn_reflns_av_R_equivalents 0.0988
_diffrn_reflns_av_sigmaI/netI 0.2024
_diffrn_reflns_limit_h_max 9
_diffrn_reflns_limit_h_min -13
_diffrn_reflns_limit_k_max 19
_diffrn_reflns_limit_k_min -16
_diffrn_reflns_limit_l_max 27
_diffrn_reflns_limit_l_min -28
_diffrn_reflns_number 21392
_diffrn_reflns_theta_full 26.12
_diffrn_reflns_theta_max 26.12
_diffrn_reflns_theta_min 1.76
_exptl_absorpt_coefficient_mu 0.860
_exptl_absorpt_correction_T_max 0.7453
_exptl_absorpt_correction_T_min 0.6636
_exptl_absorpt_correction_type multi-scan
_exptl_absorpt_process_details sadabs
_exptl_crystal_colour colorless
_exptl_crystal_density_diffrn 1.337
_exptl_crystal_density_method 'not measured'
_exptl_crystal_description brick
_exptl_crystal_F_000 1628
_exptl_crystal_size_max 0.18
_exptl_crystal_size_mid 0.18
_exptl_crystal_size_min 0.15
_refine_diff_density_max 1.817
_refine_diff_density_min -1.296
_refine_diff_density_rms 0.185
_refine_ls_extinction_method none
_refine_ls_goodness_of_fit_ref 1.011
_refine_ls_hydrogen_treatment constr
_refine_ls_matrix_type full
_refine_ls_number_parameters 853
_refine_ls_number_reflns 15385
_refine_ls_number_restraints 2
_refine_ls_restrained_S_all 1.011
_refine_ls_R_factor_all 0.1968
_refine_ls_R_factor_gt 0.0973
_refine_ls_shift/su_max 0.001
_refine_ls_shift/su_mean 0.000
_refine_ls_structure_factor_coef Fsqd
_refine_ls_weighting_details 'calc w=1/[\s^2^(Fo^2^)+(0.1646P)^2^+9.9716P] where P=(Fo^2^+2Fc^2^)/3'
_refine_ls_weighting_scheme calc
_refine_ls_wR_factor_gt 0.2550
_refine_ls_wR_factor_ref 0.3175
_reflns_number_gt 7766
_reflns_number_total 15385
_reflns_threshold_expression >2sigma(I)
_cod_data_source_file c2cc35399g.txt
_cod_data_source_block 1
_cod_original_sg_symbol_H-M P-1
_cod_database_code 7108465

loop_
_symmetry_equiv_pos_as_xyz
'x, y, z'
'-x, -y, -z'

loop_
_atom_site_label
_atom_site_type_symbol
_atom_site_fract_x
_atom_site_fract_y
_atom_site_fract_z
_atom_site_U_iso_or_equiv
_atom_site_adp_type
_atom_site_occupancy
_atom_site_symmetry_multiplicity
_atom_site_calc_flag
_atom_site_refinement_flags
Cd1 Cd 0.0000 0.0000 0.0000 0.0379(3) Uani 1 2 d S
Cd2 Cd -0.12373(6) -0.99455(6) 0.12564(3) 0.0429(3) Uani 1 1 d .
Cd3 Cd -1.0068(15) -0.9958(15) -0.4940(7) 0.0366(16) Uani 0.50 1 d P
Cd4 Cd -1.27505(7) -0.93699(8) -0.46385(5) 0.0780(4) Uani 1 1 d .
N1 N -0.3740(9) -0.9981(9) 0.2370(5) 0.073(4) Uani 1 1 d .
N2 N -0.037(2) 0.409(2) 0.0881(15) 0.178(11) Uani 1 1 d .
N3 N 0.219(2) 0.755(2) 0.2427(9) 0.47(6) Uani 1 1 d D
C1 C -0.7079(8) -0.3732(8) -0.2443(5) 0.040(3) Uani 1 1 d .
C2 C -0.6976(8) -0.3941(8) -0.1838(5) 0.045(3) Uani 1 1 d .
H2A H -0.6756 -0.3421 -0.1527 0.054 Uiso 1 1 calc R
H2B H -0.7745 -0.4182 -0.1805 0.054 Uiso 1 1 calc R
C3 C -0.7333(9) -0.4543(8) -0.2943(5) 0.051(3) Uani 1 1 d .
H3A H -0.7427 -0.4395 -0.3331 0.062 Uiso 1 1 calc R
H3B H -0.6678 -0.4934 -0.2899 0.062 Uiso 1 1 calc R
C4 C -0.8040(8) -0.3097(8) -0.2534(5) 0.045(3) Uani 1 1 d .
H4A H -0.8804 -0.3328 -0.2486 0.054 Uiso 1 1 calc R
H4B H -0.7818 -0.2560 -0.2239 0.054 Uiso 1 1 calc R
C5 C -0.5864(9) -0.3322(8) -0.2466(5) 0.047(3) Uani 1 1 d .
H5A H -0.5225 -0.3715 -0.2388 0.056 Uiso 1 1 calc R
H5B H -0.5893 -0.3209 -0.2861 0.056 Uiso 1 1 calc R
C6 C -0.8984(9) -0.2380(9) -0.3288(5) 0.052(3) Uani 1 1 d .
C7 C -0.9708(9) -0.1902(9) -0.2938(5) 0.055(3) Uani 1 1 d .
H7A H -0.9677 -0.1970 -0.2550 0.066 Uiso 1 1 calc R
C8 C -1.0468(10) -0.1330(10) -0.3169(6) 0.063(4) Uani 1 1 d .
H8A H -1.0962 -0.1015 -0.2938 0.075 Uiso 1 1 calc R
C9 C -1.0507(10) -0.1216(10) -0.3740(6) 0.059(4) Uani 1 1 d .
C10 C -0.9806(13) -0.1683(11) -0.4078(6) 0.076(5) Uani 1 1 d .
H10A H -0.9833 -0.1613 -0.4466 0.091 Uiso 1 1 calc R
C11 C -0.9065(11) -0.2254(9) -0.3855(6) 0.061(4) Uani 1 1 d .
H11A H -0.8592 -0.2574 -0.4096 0.073 Uiso 1 1 calc R
C12 C -0.4540(8) -0.2105(9) -0.1929(5) 0.047(3) Uani 1 1 d .
C13 C -0.4372(9) -0.1387(9) -0.1474(6) 0.053(3) Uani 1 1 d .
H13A H -0.4995 -0.1218 -0.1275 0.063 Uiso 1 1 calc R
C14 C -0.3258(8) -0.0903(8) -0.1305(5) 0.046(3) Uani 1 1 d .
H14A H -0.3131 -0.0420 -0.0990 0.055 Uiso 1 1 calc R
C15 C -0.2342(8) -0.1164(8) -0.1622(5) 0.040(3) Uani 1 1 d .
C16 C -0.2562(8) -0.1864(9) -0.2076(5) 0.053(3) Uani 1 1 d .
H16A H -0.1959 -0.2027 -0.2289 0.064 Uiso 1 1 calc R
C17 C -0.3639(9) -0.2348(9) -0.2238(5) 0.054(3) Uani 1 1 d .
H17A H -0.3756 -0.2831 -0.2552 0.064 Uiso 1 1 calc R
C18 C -0.3067(8) -0.4109(8) -0.0510(5) 0.047(3) Uani 1 1 d .
C19 C -0.2887(13) -0.3560(10) -0.0866(6) 0.071(4) Uani 1 1 d .
H19A H -0.3155 -0.3720 -0.1280 0.086 Uiso 1 1 calc R
C20 C -0.2298(10) -0.2763(9) -0.0603(5) 0.058(4) Uani 1 1 d .
H20A H -0.2137 -0.2403 -0.0848 0.070 Uiso 1 1 calc R
C21 C -0.1941(8) -0.2481(7) 0.0006(5) 0.041(3) Uani 1 1 d .
C22 C -0.2143(9) -0.3063(8) 0.0338(5) 0.054(3) Uani 1 1 d .
H22A H -0.1911 -0.2893 0.0753 0.065 Uiso 1 1 calc R
C23 C -0.2660(9) -0.3870(8) 0.0104(5) 0.052(3) Uani 1 1 d .
H23A H -0.2737 -0.4252 0.0349 0.063 Uiso 1 1 calc R
C24 C -0.8849(9) -0.5702(9) -0.3214(7) 0.063(4) Uani 1 1 d .
C25 C -0.9881(13) -0.6052(11) -0.3094(9) 0.111(8) Uani 1 1 d .
H25A H -1.0225 -0.5747 -0.2788 0.134 Uiso 1 1 calc R
C26 C -1.0401(12) -0.6836(10) -0.3416(7) 0.080(5) Uani 1 1 d .
H26A H -1.1086 -0.7056 -0.3323 0.096 Uiso 1 1 calc R
C27 C -0.9938(9) -0.7295(9) -0.3867(5) 0.052(3) Uani 1 1 d .
C28 C -0.8882(9) -0.6976(9) -0.3977(6) 0.058(3) Uani 1 1 d .
H28A H -0.8527 -0.7305 -0.4271 0.069 Uiso 1 1 calc R
C29 C -0.8341(9) -0.6187(8) -0.3667(5) 0.052(3) Uani 1 1 d .
H29A H -0.7644 -0.5978 -0.3758 0.062 Uiso 1 1 calc R
C30 C -0.6146(9) -0.5101(8) -0.1381(5) 0.050(3) Uani 1 1 d .
H30A H -0.6948 -0.5385 -0.1479 0.061 Uiso 1 1 calc R
H30B H -0.6000 -0.4769 -0.0972 0.061 Uiso 1 1 calc R
C31 C -0.5191(8) -0.5768(8) -0.1453(4) 0.041(3) Uani 1 1 d .
C32 C -0.3943(9) -0.5322(8) -0.1320(5) 0.048(3) Uani 1 1 d .
H32A H -0.3352 -0.5743 -0.1414 0.058 Uiso 1 1 calc R
H32B H -0.3938 -0.4895 -0.1563 0.058 Uiso 1 1 calc R
C33 C -0.5241(8) -0.6349(8) -0.1009(5) 0.043(3) Uani 1 1 d .
H33A H -0.5062 -0.6013 -0.0601 0.052 Uiso 1 1 calc R
H33B H -0.6037 -0.6638 -0.1087 0.052 Uiso 1 1 calc R
C34 C -0.5351(8) -0.6303(8) -0.2088(5) 0.047(3) Uani 1 1 d .
H34A H -0.5382 -0.5927 -0.2369 0.057 Uiso 1 1 calc R
H34B H -0.4676 -0.6674 -0.2121 0.057 Uiso 1 1 calc R
C35 C -0.6621(9) -0.7462(9) -0.2708(5) 0.051(3) Uani 1 1 d .
C36 C -0.5924(9) -0.7579(9) -0.3125(6) 0.061(4) Uani 1 1 d .
H36A H -0.5262 -0.7195 -0.3068 0.073 Uiso 1 1 calc R
C37 C -0.6141(8) -0.8221(9) -0.3617(5) 0.051(3) Uani 1 1 d .
H37A H -0.5665 -0.8256 -0.3902 0.061 Uiso 1 1 calc R
C38 C -0.7086(8) -0.8838(8) -0.3697(5) 0.048(3) Uani 1 1 d .
C39 C -0.7834(9) -0.8723(9) -0.3281(5) 0.055(3) Uani 1 1 d .
H39A H -0.8495 -0.9108 -0.3340 0.066 Uiso 1 1 calc R
C40 C -0.7614(9) -0.8061(9) -0.2793(5) 0.053(3) Uani 1 1 d .
H40A H -0.8112 -0.8000 -0.2516 0.064 Uiso 1 1 calc R
C41 C -1.0513(10) -0.8144(9) -0.4219(5) 0.053(3) Uani 1 1 d .
C42 C -1.1369(14) -0.0564(12) -0.3956(6) 0.077(5) Uani 1 1 d .
C43 C -0.7289(9) -0.9590(9) -0.4229(5) 0.050(3) Uani 1 1 d .
C47 C -0.1167(7) -0.0661(8) -0.1438(4) 0.039(3) Uani 1 1 d .
C48 C -0.2452(9) -0.9017(9) 0.0498(5) 0.053(3) Uani 1 1 d .
C49 C -0.1371(9) -0.1637(8) 0.0248(5) 0.047(3) Uani 1 1 d .
C50 C -0.3010(8) -0.8487(8) 0.0079(5) 0.045(3) Uani 1 1 d .
C51 C -0.2572(10) -0.8472(9) -0.0431(6) 0.058(3) Uani 1 1 d .
H51A H -0.1958 -0.8829 -0.0526 0.069 Uiso 1 1 calc R
C52 C -0.3950(9) -0.7969(9) 0.0182(6) 0.054(3) Uani 1 1 d .
H52A H -0.4276 -0.7975 0.0516 0.065 Uiso 1 1 calc R
C53 C -0.3948(9) -0.7431(8) -0.0703(5) 0.046(3) Uani 1 1 d .
C61 C -0.4417(9) -0.7442(9) -0.0198(6) 0.059(4) Uani 1 1 d .
H61A H -0.5047 -0.7091 -0.0118 0.071 Uiso 1 1 calc R
C62 C -0.3043(10) -0.7931(9) -0.0795(5) 0.055(3) Uani 1 1 d .
H62A H -0.2708 -0.7913 -0.1125 0.066 Uiso 1 1 calc R
C64 C -0.3183(10) -1.0348(10) 0.1945(6) 0.062(4) Uani 1 1 d .
C81 C -0.3156(13) -0.9286(11) 0.2840(7) 0.084(5) Uani 1 1 d .
H81A H -0.2367 -0.9153 0.2778 0.125 Uiso 1 1 calc R
H81B H -0.3077 -0.9453 0.3218 0.125 Uiso 1 1 calc R
H81C H -0.3631 -0.8785 0.2841 0.125 Uiso 1 1 calc R
C82 C -0.4963(12) -1.0270(13) 0.2395(9) 0.110(7) Uani 1 1 d .
H82A H -0.5264 -1.0737 0.2060 0.165 Uiso 1 1 calc R
H82B H -0.5490 -0.9797 0.2383 0.165 Uiso 1 1 calc R
H82C H -0.4936 -1.0463 0.2761 0.165 Uiso 1 1 calc R
C83 C -0.3765(13) -1.1071(12) 0.1449(7) 0.096(6) Uani 1 1 d .
H83A H -0.3224 -1.1239 0.1182 0.144 Uiso 1 1 calc R
H83B H -0.4500 -1.0887 0.1235 0.144 Uiso 1 1 calc R
H83C H -0.3948 -1.1555 0.1611 0.144 Uiso 1 1 calc R
C85 C -0.005(2) 0.370(2) 0.1285(15) 0.131(10) Uani 1 1 d .
C86 C 0.016(2) 0.5034(16) 0.1050(18) 0.203(17) Uani 1 1 d .
H86A H 0.0485 0.5188 0.1473 0.305 Uiso 1 1 calc R
H86B H -0.0474 0.5413 0.0947 0.305 Uiso 1 1 calc R
H86C H 0.0785 0.5086 0.0836 0.305 Uiso 1 1 calc R
C87 C -0.0443(17) 0.2733(14) 0.1183(9) 0.107(6) Uani 1 1 d .
H87A H -0.0898 0.2537 0.0781 0.160 Uiso 1 1 calc R
H87B H -0.0938 0.2663 0.1461 0.160 Uiso 1 1 calc R
H87C H 0.0261 0.2400 0.1244 0.160 Uiso 1 1 calc R
C88 C -0.099(2) 0.3767(19) 0.0265(11) 0.163(11) Uani 1 1 d .
H88A H -0.1300 0.3184 0.0217 0.245 Uiso 1 1 calc R
H88B H -0.0433 0.3776 0.0005 0.245 Uiso 1 1 calc R
H88C H -0.1650 0.4125 0.0163 0.245 Uiso 1 1 calc R
C89 C 0.131(3) 0.792(2) 0.2143(13) 0.149(11) Uani 1 1 d D
C90 C 0.220(2) 0.6907(18) 0.2155(9) 0.132(9) Uani 1 1 d .
H90A H 0.1441 0.6766 0.1878 0.198 Uiso 1 1 calc R
H90B H 0.2335 0.6496 0.2408 0.198 Uiso 1 1 calc R
H90C H 0.2843 0.6890 0.1939 0.198 Uiso 1 1 calc R
C91 C 0.2869(16) 0.8296(19) 0.2861(10) 0.172(13) Uani 1 1 d D
H91A H 0.2404 0.8801 0.2854 0.258 Uiso 1 1 calc R
H91B H 0.3629 0.8395 0.2755 0.258 Uiso 1 1 calc R
H91C H 0.3015 0.8178 0.3255 0.258 Uiso 1 1 calc R
C92 C 0.044(3) 0.741(2) 0.1567(19) 0.31(3) Uani 1 1 d .
H92A H 0.0698 0.6825 0.1470 0.458 Uiso 1 1 calc R
H92B H 0.0465 0.7684 0.1240 0.458 Uiso 1 1 calc R
H92C H -0.0367 0.7394 0.1634 0.458 Uiso 1 1 calc R
O1 O -0.8439(7) -0.4930(7) -0.2879(5) 0.077(3) Uani 1 1 d .
O2 O -0.8160(7) -0.2943(6) -0.3108(4) 0.058(2) Uani 1 1 d .
O3 O -0.5622(6) -0.2546(6) -0.2034(4) 0.056(2) Uani 1 1 d .
O4 O -0.6058(6) -0.4558(6) -0.1774(4) 0.058(2) Uani 1 1 d .
O5 O -0.3643(7) -0.4911(6) -0.0699(3) 0.059(2) Uani 1 1 d .
O6 O -0.4336(7) -0.6969(6) -0.1101(4) 0.056(2) Uani 1 1 d .
O7 O -0.6455(6) -0.6813(6) -0.2216(4) 0.055(2) Uani 1 1 d .
O8 O -0.0943(6) -0.0059(6) -0.0970(3) 0.049(2) Uani 1 1 d .
O9 O -0.0388(5) -0.0870(6) -0.1744(3) 0.051(2) Uani 1 1 d .
O10 O -0.1401(7) -0.1304(6) 0.0786(4) 0.063(2) Uani 1 1 d .
O11 O -0.0866(7) -0.1258(6) -0.0064(4) 0.061(2) Uani 1 1 d .
O13 O -0.6520(6) -0.9681(7) -0.4531(4) 0.072(3) Uani 1 1 d .
O14 O -0.8240(6) -1.0058(6) -0.4338(3) 0.059(2) Uani 1 1 d .
O15 O -0.9983(7) -0.8626(6) -0.4561(4) 0.055(2) Uani 1 1 d .
O16 O -1.1297(7) -0.0351(6) -0.4436(4) 0.064(2) Uani 1 1 d .
O17 O -1.2167(14) -0.0305(11) -0.3686(6) 0.145(7) Uani 1 1 d .
O19 O -1.1567(8) -0.8294(8) -0.4140(6) 0.099(4) Uani 1 1 d .
O20 O -0.2835(7) -0.9031(7) 0.0951(4) 0.077(3) Uani 1 1 d .
O24 O -0.2120(6) -1.0063(6) 0.1989(4) 0.065(3) Uani 1 1 d .
O28 O -0.1563(7) -0.9432(7) 0.0405(4) 0.067(3) Uani 1 1 d .
O33 O 0.0620(16) 0.4065(14) 0.1830(10) 0.174(8) Uani 1 1 d .
O35 O 0.082(3) 0.8837(19) 0.2241(18) 0.306(19) Uani 1 1 d .
O1W O -1.4272(15) -0.8293(13) -0.5050(11) 0.260(15) Uani 1 1 d .
H1WA H -1.4879 -0.8285 -0.4885 0.391 Uiso 1 1 d R
H1WB H -1.3933 -0.7788 -0.4966 0.391 Uiso 1 1 d R
H1WC H -1.4508 -0.8456 -0.5427 0.391 Uiso 1 1 d R
O2W O -1.4101(8) -0.9612(9) -0.4129(5) 0.106(4) Uani 1 1 d .
H2WA H -1.4689 -0.9287 -0.4192 0.159 Uiso 1 1 d R
H2WB H -1.4360 -1.0139 -0.4241 0.159 Uiso 1 1 d R
H2WC H -1.3780 -0.9504 -0.3758 0.159 Uiso 1 1 d R

loop_
_atom_site_aniso_label
_atom_site_aniso_U_11
_atom_site_aniso_U_22
_atom_site_aniso_U_33
_atom_site_aniso_U_23
_atom_site_aniso_U_13
_atom_site_aniso_U_12
Cd1 0.0353(4) 0.0359(8) 0.0415(6) 0.0058(5) 0.0085(4) -0.0045(4)
Cd2 0.0401(4) 0.0407(6) 0.0467(5) 0.0078(4) 0.0085(3) -0.0056(3)
Cd3 0.030(3) 0.035(4) 0.037(5) -0.011(4) 0.007(2) 0.007(2)
Cd4 0.0411(4) 0.0626(9) 0.1064(9) -0.0327(7) 0.0136(4) -0.0078(4)
N1 0.070(6) 0.086(11) 0.076(8) 0.035(8) 0.025(6) -0.002(6)
N2 0.128(17) 0.22(4) 0.18(3) 0.01(3) 0.047(17) 0.015(19)
N3 0.27(4) 1.02(15) 0.043(13) -0.02(3) 0.027(17) -0.38(7)
C1 0.036(4) 0.029(8) 0.053(6) 0.004(6) 0.010(4) 0.001(4)
C2 0.036(4) 0.042(9) 0.055(7) 0.007(6) 0.009(4) 0.011(5)
C3 0.045(5) 0.043(9) 0.061(7) 0.007(7) 0.005(5) -0.004(5)
C4 0.037(4) 0.043(9) 0.056(6) 0.021(6) 0.001(4) 0.006(5)
C5 0.047(5) 0.037(9) 0.049(6) -0.001(6) 0.009(4) -0.001(5)
C6 0.046(5) 0.046(9) 0.063(7) 0.020(7) 0.003(5) 0.015(5)
C7 0.059(6) 0.058(10) 0.052(7) 0.022(7) 0.013(5) 0.017(6)
C8 0.054(6) 0.070(12) 0.067(8) 0.018(8) 0.013(5) 0.022(6)
C9 0.061(6) 0.057(11) 0.060(8) 0.018(7) 0.008(6) 0.015(6)
C10 0.104(10) 0.083(13) 0.049(8) 0.030(8) 0.020(7) 0.025(9)
C11 0.078(7) 0.053(10) 0.062(8) 0.023(7) 0.027(6) 0.023(7)
C12 0.038(4) 0.045(9) 0.055(7) 0.006(7) 0.006(4) -0.011(5)
C13 0.044(5) 0.049(10) 0.068(8) 0.013(7) 0.018(5) -0.006(5)
C14 0.050(5) 0.033(8) 0.058(7) 0.008(6) 0.018(5) -0.013(5)
C15 0.038(4) 0.040(8) 0.045(6) 0.019(6) 0.005(4) 0.001(5)
C16 0.042(5) 0.068(11) 0.048(7) 0.000(7) 0.020(4) -0.009(6)
C17 0.050(5) 0.048(9) 0.052(7) -0.015(6) 0.016(5) -0.017(5)
C18 0.043(5) 0.033(8) 0.060(7) 0.005(6) 0.006(4) -0.010(5)
C19 0.102(9) 0.059(11) 0.046(7) 0.009(7) 0.001(6) -0.021(8)
C20 0.074(7) 0.051(10) 0.046(7) 0.014(7) 0.002(5) -0.018(6)
C21 0.048(5) 0.027(8) 0.052(6) 0.015(6) 0.016(4) 0.003(5)
C22 0.053(5) 0.046(9) 0.057(7) 0.003(7) 0.006(5) -0.014(6)
C23 0.052(5) 0.038(9) 0.063(7) 0.012(7) 0.003(5) -0.005(5)
C24 0.048(5) 0.038(9) 0.094(10) -0.014(8) 0.023(6) -0.014(6)
C25 0.087(9) 0.072(14) 0.158(17) -0.065(12) 0.085(11) -0.049(9)
C26 0.068(7) 0.056(12) 0.104(12) -0.020(9) 0.032(8) -0.025(7)
C27 0.049(5) 0.037(9) 0.054(7) -0.020(6) 0.005(5) -0.009(5)
C28 0.052(6) 0.051(10) 0.062(8) -0.007(7) 0.013(5) 0.006(6)
C29 0.048(5) 0.041(9) 0.064(7) -0.004(7) 0.024(5) -0.003(5)
C30 0.056(5) 0.047(9) 0.050(6) 0.013(6) 0.009(5) 0.007(6)
C31 0.054(5) 0.032(8) 0.039(6) 0.013(5) 0.009(4) 0.004(5)
C32 0.058(5) 0.038(9) 0.043(6) 0.003(6) 0.003(4) -0.007(5)
C33 0.046(5) 0.034(8) 0.042(6) -0.003(5) 0.001(4) 0.002(5)
C34 0.042(5) 0.034(8) 0.057(7) -0.001(6) 0.001(4) -0.001(5)
C35 0.051(5) 0.052(10) 0.044(7) 0.005(7) -0.003(4) -0.006(5)
C36 0.043(5) 0.063(11) 0.068(8) -0.002(8) 0.008(5) -0.014(6)
C37 0.042(5) 0.050(9) 0.049(7) -0.017(7) 0.009(4) -0.006(5)
C38 0.040(5) 0.048(9) 0.051(6) 0.006(6) -0.001(4) -0.010(5)
C39 0.045(5) 0.050(10) 0.063(8) 0.004(7) 0.006(5) -0.006(5)
C40 0.046(5) 0.062(10) 0.047(7) 0.003(7) 0.010(4) -0.010(6)
C41 0.056(6) 0.042(9) 0.046(7) -0.009(7) -0.005(5) -0.008(6)
C42 0.098(10) 0.076(13) 0.054(8) 0.035(9) -0.015(7) -0.004(9)
C43 0.044(5) 0.041(9) 0.052(7) -0.005(6) 0.000(5) -0.001(5)
C47 0.035(4) 0.045(9) 0.039(6) 0.016(6) 0.007(4) -0.003(5)
C48 0.044(5) 0.068(11) 0.051(6) 0.020(7) 0.015(4) -0.006(6)
C49 0.054(5) 0.036(9) 0.046(7) -0.001(6) 0.010(5) 0.004(5)
C50 0.041(5) 0.037(8) 0.060(7) 0.016(6) 0.012(4) 0.008(5)
C51 0.059(6) 0.051(10) 0.074(8) 0.022(7) 0.026(6) 0.020(6)
C52 0.057(6) 0.049(10) 0.067(8) 0.016(7) 0.031(5) 0.006(6)
C53 0.051(5) 0.034(8) 0.049(6) 0.010(6) 0.004(4) 0.010(5)
C61 0.047(5) 0.064(11) 0.072(8) 0.025(8) 0.016(5) 0.013(6)
C62 0.070(7) 0.049(10) 0.054(7) 0.024(7) 0.023(5) 0.009(6)
C64 0.057(6) 0.067(11) 0.064(8) 0.023(8) 0.012(5) -0.012(6)
C81 0.081(9) 0.079(14) 0.087(11) 0.005(10) 0.023(8) -0.011(9)
C82 0.062(8) 0.136(18) 0.159(17) 0.071(15) 0.045(9) -0.007(9)
C83 0.083(9) 0.099(15) 0.084(11) -0.005(10) -0.007(7) -0.048(9)
C85 0.095(14) 0.16(3) 0.13(2) 0.00(2) 0.041(15) 0.046(17)
C86 0.127(17) 0.070(19) 0.42(5) 0.08(3) 0.04(2) -0.004(15)
C87 0.117(13) 0.074(16) 0.121(16) -0.002(13) 0.029(11) -0.013(12)
C88 0.16(2) 0.19(3) 0.113(19) 0.012(19) -0.004(16) -0.03(2)
C89 0.15(2) 0.17(3) 0.14(2) 0.08(2) 0.015(16) -0.04(2)
C90 0.17(2) 0.15(2) 0.058(13) -0.032(14) 0.028(13) -0.024(18)
C91 0.077(11) 0.30(4) 0.102(16) 0.00(2) -0.003(10) -0.013(16)
C92 0.22(3) 0.19(4) 0.38(6) 0.01(4) -0.16(4) -0.02(3)
O1 0.060(4) 0.050(7) 0.105(8) -0.039(6) 0.037(5) -0.021(5)
O2 0.062(4) 0.052(7) 0.064(5) 0.016(5) 0.018(4) 0.025(4)
O3 0.045(3) 0.040(6) 0.074(6) -0.011(5) 0.016(3) -0.010(4)
O4 0.058(4) 0.051(7) 0.081(6) 0.034(5) 0.030(4) 0.024(4)
O5 0.082(5) 0.039(6) 0.045(4) 0.007(4) -0.008(4) -0.028(4)
O6 0.065(4) 0.041(6) 0.065(5) 0.018(5) 0.016(4) 0.017(4)
O7 0.046(3) 0.056(7) 0.054(5) -0.002(5) 0.010(3) -0.008(4)
O8 0.051(4) 0.042(6) 0.046(5) 0.002(4) 0.001(3) -0.008(4)
O9 0.042(3) 0.058(6) 0.049(4) 0.000(4) 0.011(3) -0.019(3)
O10 0.074(5) 0.052(7) 0.063(6) 0.011(5) 0.015(4) -0.007(4)
O11 0.070(4) 0.042(6) 0.070(5) 0.006(5) 0.021(4) -0.023(4)
O13 0.046(4) 0.076(8) 0.073(6) -0.024(5) 0.010(4) -0.010(4)
O14 0.052(4) 0.048(6) 0.058(5) 0.001(4) -0.021(3) -0.008(4)
O15 0.072(5) 0.040(6) 0.044(5) -0.006(4) 0.007(4) 0.000(4)
O16 0.063(4) 0.056(7) 0.064(5) 0.014(5) -0.007(4) -0.007(4)
O17 0.177(13) 0.180(18) 0.092(9) 0.050(10) 0.034(9) 0.140(13)
O19 0.074(6) 0.072(9) 0.133(10) -0.019(7) 0.027(6) -0.041(5)
O20 0.071(5) 0.092(9) 0.093(7) 0.052(7) 0.042(5) 0.044(5)
O24 0.054(4) 0.086(8) 0.056(5) 0.016(5) 0.015(3) -0.022(4)
O28 0.064(5) 0.080(8) 0.073(6) 0.031(6) 0.036(4) 0.040(5)
O33 0.139(13) 0.17(2) 0.178(18) -0.026(15) 0.027(13) 0.028(13)
O35 0.26(3) 0.18(3) 0.49(5) 0.13(3) 0.03(3) 0.07(2)
O1W 0.136(13) 0.17(2) 0.38(3) -0.17(2) 0.090(17) -0.052(13)
O2W 0.071(5) 0.174(14) 0.085(7) 0.045(8) 0.023(5) 0.053(7)

loop_
_atom_type_symbol
_atom_type_description
_atom_type_scat_dispersion_real
_atom_type_scat_dispersion_imag
_atom_type_scat_source
C C 0.0033 0.0016 'International Tables Vol C Tables 4.2.6.8 and 6.1.1.4'
H H 0.0000 0.0000 'International Tables Vol C Tables 4.2.6.8 and 6.1.1.4'
N N 0.0061 0.0033 'International Tables Vol C Tables 4.2.6.8 and 6.1.1.4'
O O 0.0106 0.0060 'International Tables Vol C Tables 4.2.6.8 and 6.1.1.4'
Cd Cd -0.8075 1.2024 'International Tables Vol C Tables 4.2.6.8 and 6.1.1.4'

loop_
_geom_angle_atom_site_label_1
_geom_angle_atom_site_label_2
_geom_angle_atom_site_label_3
_geom_angle
_geom_angle_site_symmetry_1
_geom_angle_site_symmetry_3
O11 Cd1 O11 180.0(5) . 2
O11 Cd1 O28 86.1(3) . 1_565
O11 Cd1 O28 93.9(3) 2 1_565
O11 Cd1 O28 93.9(3) . 2_545
O11 Cd1 O28 86.1(3) 2 2_545
O28 Cd1 O28 180.0(4) 1_565 2_545
O11 Cd1 O8 91.4(3) . 2
O11 Cd1 O8 88.6(3) 2 2
O28 Cd1 O8 84.4(3) 1_565 2
O28 Cd1 O8 95.6(3) 2_545 2
O11 Cd1 O8 88.6(3) . .
O11 Cd1 O8 91.4(3) 2 .
O28 Cd1 O8 95.6(3) 1_565 .
O28 Cd1 O8 84.4(3) 2_545 .
O8 Cd1 O8 180.0(4) 2 .
O24 Cd2 O10 98.9(3) . 1_545
O24 Cd2 O9 101.2(3) . 2_545
O10 Cd2 O9 129.7(3) 1_545 2_545
O24 Cd2 O28 140.6(3) . .
O10 Cd2 O28 94.2(3) 1_545 .
O9 Cd2 O28 98.4(3) 2_545 .
O24 Cd2 O20 87.3(3) . .
O10 Cd2 O20 117.6(4) 1_545 .
O9 Cd2 O20 109.0(4) 2_545 .
O28 Cd2 O20 53.9(3) . .
O24 Cd2 C48 114.0(3) . .
O10 Cd2 C48 107.8(4) 1_545 .
O9 Cd2 C48 105.0(3) 2_545 .
O28 Cd2 C48 27.0(3) . .
O20 Cd2 C48 26.9(3) . .
Cd3 Cd3 O15 122(8) 2_334 .
Cd3 Cd3 O16 141(8) 2_334 1_545
O15 Cd3 O16 97.1(6) . 1_545
Cd3 Cd3 O14 86(6) 2_334 .
O15 Cd3 O14 89.0(8) . .
O16 Cd3 O14 101.5(7) 1_545 .
Cd3 Cd3 O14 85(6) 2_334 2_334
O15 Cd3 O14 95.7(9) . 2_334
O16 Cd3 O14 85.4(6) 1_545 2_334
O14 Cd3 O14 171.2(5) . 2_334
Cd3 Cd3 O15 51(7) 2_334 2_334
O15 Cd3 O15 172.6(7) . 2_334
O16 Cd3 O15 90.2(9) 1_545 2_334
O14 Cd3 O15 90.4(8) . 2_334
O14 Cd3 O15 84.0(7) 2_334 2_334
Cd3 Cd3 O16 34(7) 2_334 2_344
O15 Cd3 O16 88.0(8) . 2_344
O16 Cd3 O16 174.8(11) 1_545 2_344
O14 Cd3 O16 79.3(5) . 2_344
O14 Cd3 O16 93.3(6) 2_334 2_344
O15 Cd3 O16 84.6(5) 2_334 2_344
Cd3 Cd3 Cd4 141(6) 2_334 .
O15 Cd3 Cd4 70.1(4) . .
O16 Cd3 Cd4 43.5(3) 1_545 .
O14 Cd3 Cd4 132.2(5) . .
O14 Cd3 Cd4 56.6(4) 2_334 .
O15 Cd3 Cd4 115.3(7) 2_334 .
O16 Cd3 Cd4 138.9(8) 2_344 .
O19 Cd4 O13 151.6(4) . 2_334
O19 Cd4 O2W 109.7(5) . .
O13 Cd4 O2W 98.1(4) 2_334 .
O19 Cd4 O16 92.5(4) . 1_545
O13 Cd4 O16 86.4(3) 2_334 1_545
O2W Cd4 O16 103.4(4) . 1_545
O19 Cd4 O1W 89.1(5) . .
O13 Cd4 O1W 87.3(5) 2_334 .
O2W Cd4 O1W 85.5(5) . .
O16 Cd4 O1W 169.8(5) 1_545 .
O19 Cd4 Cd3 77.3(5) . .
O13 Cd4 Cd3 84.0(4) 2_334 .
O2W Cd4 Cd3 143.3(4) . .
O16 Cd4 Cd3 39.9(4) 1_545 .
O1W Cd4 Cd3 131.2(6) . .
C64 N1 C81 120.8(11) . .
C64 N1 C82 122.5(14) . .
C81 N1 C82 116.7(13) . .
C85 N2 C88 130(4) . .
C85 N2 C86 112(3) . .
C88 N2 C86 117(3) . .
C90 N3 C89 106(3) . .
C90 N3 C91 149(3) . .
C89 N3 C91 102(3) . .
C4 C1 C2 109.8(8) . .
C4 C1 C3 111.0(8) . .
C2 C1 C3 111.8(9) . .
C4 C1 C5 108.9(9) . .
C2 C1 C5 108.2(8) . .
C3 C1 C5 107.0(8) . .
O4 C2 C1 107.9(8) . .
O4 C2 H2A 110.1 . .
C1 C2 H2A 110.1 . .
O4 C2 H2B 110.1 . .
C1 C2 H2B 110.1 . .
H2A C2 H2B 108.4 . .
O1 C3 C1 104.8(9) . .
O1 C3 H3A 110.8 . .
C1 C3 H3A 110.8 . .
O1 C3 H3B 110.8 . .
C1 C3 H3B 110.8 . .
H3A C3 H3B 108.9 . .
O2 C4 C1 108.9(9) . .
O2 C4 H4A 109.9 . .
C1 C4 H4A 109.9 . .
O2 C4 H4B 109.9 . .
C1 C4 H4B 109.9 . .
H4A C4 H4B 108.3 . .
O3 C5 C1 109.2(9) . .
O3 C5 H5A 109.9 . .
C1 C5 H5A 109.9 . .
O3 C5 H5B 109.9 . .
C1 C5 H5B 109.9 . .
H5A C5 H5B 108.3 . .
O2 C6 C11 116.5(11) . .
O2 C6 C7 125.7(10) . .
C11 C6 C7 117.7(10) . .
C8 C7 C6 119.6(11) . .
C8 C7 H7A 120.2 . .
C6 C7 H7A 120.2 . .
C7 C8 C9 120.6(12) . .
C7 C8 H8A 119.7 . .
C9 C8 H8A 119.7 . .
C10 C9 C8 119.5(11) . .
C10 C9 C42 123.6(12) . .
C8 C9 C42 116.9(12) . .
C9 C10 C11 120.1(11) . .
C9 C10 H10A 120.0 . .
C11 C10 H10A 120.0 . .
C10 C11 C6 122.5(12) . .
C10 C11 H11A 118.8 . .
C6 C11 H11A 118.8 . .
O3 C12 C13 115.2(10) . .
O3 C12 C17 124.4(12) . .
C13 C12 C17 120.4(9) . .
C12 C13 C14 120.2(10) . .
C12 C13 H13A 119.9 . .
C14 C13 H13A 119.9 . .
C15 C14 C13 118.6(11) . .
C15 C14 H14A 120.7 . .
C13 C14 H14A 120.7 . .
C16 C15 C14 118.9(9) . .
C16 C15 C47 122.7(9) . .
C14 C15 C47 118.5(11) . .
C15 C16 C17 122.9(10) . .
C15 C16 H16A 118.5 . .
C17 C16 H16A 118.5 . .
C16 C17 C12 118.9(12) . .
C16 C17 H17A 120.5 . .
C12 C17 H17A 120.5 . .
C19 C18 O5 126.0(11) . .
C19 C18 C23 120.4(11) . .
O5 C18 C23 113.6(10) . .
C18 C19 C20 118.8(12) . .
C18 C19 H19A 120.6 . .
C20 C19 H19A 120.6 . .
C21 C20 C19 122.8(11) . .
C21 C20 H20A 118.6 . .
C19 C20 H20A 118.6 . .
C22 C21 C20 115.5(11) . .
C22 C21 C49 124.7(10) . .
C20 C21 C49 119.7(9) . .
C23 C22 C21 124.3(12) . .
C23 C22 H22A 117.8 . .
C21 C22 H22A 117.8 . .
C22 C23 C18 118.0(11) . .
C22 C23 H23A 121.0 . .
C18 C23 H23A 121.0 . .
O1 C24 C25 115.9(12) . .
O1 C24 C29 126.2(10) . .
C25 C24 C29 117.8(12) . .
C26 C25 C24 121.3(14) . .
C26 C25 H25A 119.4 . .
C24 C25 H25A 119.4 . .
C27 C26 C25 121.3(12) . .
C27 C26 H26A 119.4 . .
C25 C26 H26A 119.4 . .
C26 C27 C28 118.3(12) . .
C26 C27 C41 121.0(11) . .
C28 C27 C41 120.6(12) . .
C29 C28 C27 122.0(12) . .
C29 C28 H28A 119.0 . .
C27 C28 H28A 119.0 . .
C28 C29 C24 119.2(10) . .
C28 C29 H29A 120.4 . .
C24 C29 H29A 120.4 . .
O4 C30 C31 107.0(8) . .
O4 C30 H30A 110.3 . .
C31 C30 H30A 110.3 . .
O4 C30 H30B 110.3 . .
C31 C30 H30B 110.3 . .
H30A C30 H30B 108.6 . .
C32 C31 C34 104.9(8) . .
C32 C31 C30 110.3(10) . .
C34 C31 C30 113.2(8) . .
C32 C31 C33 109.7(8) . .
C34 C31 C33 110.9(10) . .
C30 C31 C33 107.8(8) . .
O5 C32 C31 108.4(8) . .
O5 C32 H32A 110.0 . .
C31 C32 H32A 110.0 . .
O5 C32 H32B 110.0 . .
C31 C32 H32B 110.0 . .
H32A C32 H32B 108.4 . .
O6 C33 C31 105.3(8) . .
O6 C33 H33A 110.7 . .
C31 C33 H33A 110.7 . .
O6 C33 H33B 110.7 . .
C31 C33 H33B 110.7 . .
H33A C33 H33B 108.8 . .
O7 C34 C31 107.6(8) . .
O7 C34 H34A 110.2 . .
C31 C34 H34A 110.2 . .
O7 C34 H34B 110.2 . .
C31 C34 H34B 110.2 . .
H34A C34 H34B 108.5 . .
O7 C35 C36 125.4(10) . .
O7 C35 C40 116.8(10) . .
C36 C35 C40 117.8(12) . .
C37 C36 C35 123.4(11) . .
C37 C36 H36A 118.3 . .
C35 C36 H36A 118.3 . .
C36 C37 C38 119.5(10) . .
C36 C37 H37A 120.2 . .
C38 C37 H37A 120.2 . .
C39 C38 C37 118.2(11) . .
C39 C38 C43 122.0(10) . .
C37 C38 C43 119.8(10) . .
C40 C39 C38 121.3(10) . .
C40 C39 H39A 119.3 . .
C38 C39 H39A 119.3 . .
C39 C40 C35 119.6(10) . .
C39 C40 H40A 120.2 . .
C35 C40 H40A 120.2 . .
O15 C41 O19 125.6(12) . .
O15 C41 C27 120.6(11) . .
O19 C41 C27 113.9(13) . .
O17 C42 O16 121.4(15) . .
O17 C42 C9 120.1(12) . .
O16 C42 C9 118.3(16) . .
O13 C43 O14 124.8(12) . .
O13 C43 C38 116.9(9) . .
O14 C43 C38 118.3(10) . .
O9 C47 O8 121.2(8) . .
O9 C47 C15 117.7(10) . .
O8 C47 C15 121.1(9) . .
O20 C48 O28 119.2(10) . .
O20 C48 C50 120.8(11) . .
O28 C48 C50 119.9(9) . .
O20 C48 Cd2 63.0(6) . .
O28 C48 Cd2 56.3(5) . .
C50 C48 Cd2 175.0(7) . .
O11 C49 O10 122.6(11) . .
O11 C49 C21 120.5(11) . .
O10 C49 C21 116.9(10) . .
C52 C50 C51 117.3(10) . .
C52 C50 C48 122.1(10) . .
C51 C50 C48 120.6(10) . .
C62 C51 C50 119.9(11) . .
C62 C51 H51A 120.0 . .
C50 C51 H51A 120.0 . .
C50 C52 C61 121.3(10) . .
C50 C52 H52A 119.3 . .
C61 C52 H52A 119.3 . .
O6 C53 C62 116.7(10) . .
O6 C53 C61 125.4(11) . .
C62 C53 C61 117.9(10) . .
C52 C61 C53 120.1(11) . .
C52 C61 H61A 120.0 . .
C53 C61 H61A 120.0 . .
C53 C62 C51 123.4(11) . .
C53 C62 H62A 118.3 . .
C51 C62 H62A 118.3 . .
O24 C64 N1 116.1(13) . .
O24 C64 C83 121.7(13) . .
N1 C64 C83 122.1(11) . .
N1 C81 H81A 109.5 . .
N1 C81 H81B 109.5 . .
H81A C81 H81B 109.5 . .
N1 C81 H81C 109.5 . .
H81A C81 H81C 109.5 . .
H81B C81 H81C 109.5 . .
N1 C82 H82A 109.5 . .
N1 C82 H82B 109.5 . .
H82A C82 H82B 109.5 . .
N1 C82 H82C 109.5 . .
H82A C82 H82C 109.5 . .
H82B C82 H82C 109.5 . .
C64 C83 H83A 109.5 . .
C64 C83 H83B 109.5 . .
H83A C83 H83B 109.5 . .
C64 C83 H83C 109.5 . .
H83A C83 H83C 109.5 . .
H83B C83 H83C 109.5 . .
N2 C85 O33 124(4) . .
N2 C85 C87 119(3) . .
O33 C85 C87 116(3) . .
N2 C86 H86A 109.5 . .
N2 C86 H86B 109.5 . .
H86A C86 H86B 109.5 . .
N2 C86 H86C 109.5 . .
H86A C86 H86C 109.5 . .
H86B C86 H86C 109.5 . .
C85 C87 H87A 109.5 . .
C85 C87 H87B 109.5 . .
H87A C87 H87B 109.5 . .
C85 C87 H87C 109.5 . .
H87A C87 H87C 109.5 . .
H87B C87 H87C 109.5 . .
N2 C88 H88A 109.5 . .
N2 C88 H88B 109.5 . .
H88A C88 H88B 109.5 . .
N2 C88 H88C 109.5 . .
H88A C88 H88C 109.5 . .
H88B C88 H88C 109.5 . .
N3 C89 O35 135(3) . .
N3 C89 C92 121(3) . .
O35 C89 C92 104(3) . .
N3 C89 C90 33.1(13) . .
O35 C89 C90 168(3) . .
C92 C89 C90 88(2) . .
N3 C90 C89 41.0(19) . .
N3 C90 H90A 109.5 . .
C89 C90 H90A 70.3 . .
N3 C90 H90B 109.5 . .
C89 C90 H90B 135.3 . .
H90A C90 H90B 109.5 . .
N3 C90 H90C 109.5 . .
C89 C90 H90C 112.3 . .
H90A C90 H90C 109.5 . .
H90B C90 H90C 109.5 . .
N3 C91 H91A 109.5 . .
N3 C91 H91B 109.5 . .
H91A C91 H91B 109.5 . .
N3 C91 H91C 109.5 . .
H91A C91 H91C 109.5 . .
H91B C91 H91C 109.5 . .
C89 C92 H92A 109.5 . .
C89 C92 H92B 109.5 . .
H92A C92 H92B 109.5 . .
C89 C92 H92C 109.5 . .
H92A C92 H92C 109.5 . .
H92B C92 H92C 109.5 . .
C24 O1 C3 119.9(9) . .
C6 O2 C4 119.0(9) . .
C12 O3 C5 120.1(9) . .
C30 O4 C2 116.8(8) . .
C18 O5 C32 121.2(8) . .
C53 O6 C33 120.5(9) . .
C35 O7 C34 115.7(8) . .
C47 O8 Cd1 133.6(7) . .
C47 O9 Cd2 104.9(7) . 2_545
C49 O10 Cd2 130.0(8) . 1_565
C49 O11 Cd1 138.7(9) . .
C43 O13 Cd4 107.9(7) . 2_334
C43 O14 Cd3 129.8(9) . .
C43 O14 Cd3 127.1(9) . 2_334
Cd3 O14 Cd3 8.8(5) . 2_334
C41 O15 Cd3 135.9(9) . .
C41 O15 Cd3 143.0(9) . 2_334
Cd3 O15 Cd3 7.4(7) . 2_334
C42 O16 Cd3 144.5(10) . 1_565
C42 O16 Cd4 109.3(10) . 1_565
Cd3 O16 Cd4 96.6(6) 1_565 1_565
C42 O16 Cd3 145.3(10) . 2_344
Cd3 O16 Cd3 5.2(11) 1_565 2_344
Cd4 O16 Cd3 99.2(6) 1_565 2_344
C41 O19 Cd4 124.7(10) . .
C48 O20 Cd2 90.1(7) . .
C64 O24 Cd2 127.1(8) . .
C48 O28 Cd2 96.8(6) . .
C48 O28 Cd1 162.8(7) . 1_545
Cd2 O28 Cd1 100.3(3) . 1_545
Cd4 O1W H1WA 108.4 . .
Cd4 O1W H1WB 109.8 . .
H1WA O1W H1WB 109.5 . .
Cd4 O1W H1WC 110.2 . .
H1WA O1W H1WC 109.5 . .
H1WB O1W H1WC 109.5 . .
Cd4 O2W H2WA 109.3 . .
Cd4 O2W H2WB 109.5 . .
H2WA O2W H2WB 109.5 . .
Cd4 O2W H2WC 109.6 . .
H2WA O2W H2WC 109.5 . .
H2WB O2W H2WC 109.5 . .

loop_
_geom_bond_atom_site_label_1
_geom_bond_atom_site_label_2
_geom_bond_distance
_geom_bond_site_symmetry_2
Cd1 O11 2.174(8) .
Cd1 O11 2.174(8) 2
Cd1 O28 2.271(8) 1_565
Cd1 O28 2.271(8) 2_545
Cd1 O8 2.281(7) 2
Cd1 O8 2.281(7) .
Cd2 O24 2.185(7) .
Cd2 O10 2.187(10) 1_545
Cd2 O9 2.197(6) 2_545
Cd2 O28 2.266(8) .
Cd2 O20 2.409(8) .
Cd2 C48 2.705(11) .
Cd3 Cd3 0.35(2) 2_334
Cd3 O15 2.10(2) .
Cd3 O16 2.157(16) 1_545
Cd3 O14 2.277(19) .
Cd3 O14 2.282(19) 2_334
Cd3 O15 2.31(2) 2_334
Cd3 O16 2.437(15) 2_344
Cd3 Cd4 3.340(13) .
Cd4 O19 2.132(10) .
Cd4 O13 2.193(9) 2_334
Cd4 O2W 2.193(10) .
Cd4 O16 2.314(9) 1_545
Cd4 O1W 2.62(3) .
N1 C64 1.316(17) .
N1 C81 1.428(19) .
N1 C82 1.468(14) .
N2 C85 1.23(3) .
N2 C88 1.45(3) .
N2 C86 1.54(4) .
N3 C90 1.08(4) .
N3 C89 1.295(19) .
N3 C91 1.476(18) .
C1 C4 1.498(15) .
C1 C2 1.498(14) .
C1 C3 1.525(17) .
C1 C5 1.529(12) .
C2 O4 1.437(12) .
C2 H2A 0.9700 .
C2 H2B 0.9700 .
C3 O1 1.435(12) .
C3 H3A 0.9700 .
C3 H3B 0.9700 .
C4 O2 1.393(12) .
C4 H4A 0.9700 .
C4 H4B 0.9700 .
C5 O3 1.401(14) .
C5 H5A 0.9700 .
C5 H5B 0.9700 .
C6 O2 1.358(13) .
C6 C11 1.366(15) .
C6 C7 1.387(17) .
C7 C8 1.371(16) .
C7 H7A 0.9300 .
C8 C9 1.375(16) .
C8 H8A 0.9300 .
C9 C10 1.346(18) .
C9 C42 1.515(19) .
C10 C11 1.349(18) .
C10 H10A 0.9300 .
C11 H11A 0.9300 .
C12 O3 1.353(11) .
C12 C13 1.366(17) .
C12 C17 1.374(15) .
C13 C14 1.408(13) .
C13 H13A 0.9300 .
C14 C15 1.407(15) .
C14 H14A 0.9300 .
C15 C16 1.344(16) .
C15 C47 1.479(12) .
C16 C17 1.372(14) .
C16 H16A 0.9300 .
C17 H17A 0.9300 .
C18 C19 1.363(16) .
C18 O5 1.366(13) .
C18 C23 1.384(16) .
C19 C20 1.381(18) .
C19 H19A 0.9300 .
C20 C21 1.371(15) .
C20 H20A 0.9300 .
C21 C22 1.369(14) .
C21 C49 1.429(16) .
C22 C23 1.355(17) .
C22 H22A 0.9300 .
C23 H23A 0.9300 .
C24 O1 1.328(15) .
C24 C25 1.390(15) .
C24 C29 1.396(17) .
C25 C26 1.37(2) .
C25 H25A 0.9300 .
C26 C27 1.348(18) .
C26 H26A 0.9300 .
C27 C28 1.384(15) .
C27 C41 1.486(17) .
C28 C29 1.373(17) .
C28 H28A 0.9300 .
C29 H29A 0.9300 .
C30 O4 1.397(12) .
C30 C31 1.522(15) .
C30 H30A 0.9700 .
C30 H30B 0.9700 .
C31 C32 1.515(13) .
C31 C34 1.520(16) .
C31 C33 1.534(13) .
C32 O5 1.430(13) .
C32 H32A 0.9700 .
C32 H32B 0.9700 .
C33 O6 1.438(13) .
C33 H33A 0.9700 .
C33 H33B 0.9700 .
C34 O7 1.424(11) .
C34 H34A 0.9700 .
C34 H34B 0.9700 .
C35 O7 1.350(15) .
C35 C36 1.358(16) .
C35 C40 1.418(15) .
C36 C37 1.342(17) .
C36 H36A 0.9300 .
C37 C38 1.398(14) .
C37 H37A 0.9300 .
C38 C39 1.395(16) .
C38 C43 1.508(17) .
C39 C40 1.355(17) .
C39 H39A 0.9300 .
C40 H40A 0.9300 .
C41 O15 1.233(14) .
C41 O19 1.268(14) .
C42 O17 1.225(19) .
C42 O16 1.256(15) .
C43 O13 1.217(13) .
C43 O14 1.251(13) .
C47 O9 1.247(12) .
C47 O8 1.270(13) .
C48 O20 1.225(13) .
C48 O28 1.235(13) .
C48 C50 1.470(15) .
C49 O11 1.252(13) .
C49 O10 1.263(14) .
C50 C52 1.374(15) .
C50 C51 1.384(15) .
C51 C62 1.367(15) .
C51 H51A 0.9300 .
C52 C61 1.376(16) .
C52 H52A 0.9300 .
C53 O6 1.311(12) .
C53 C62 1.321(16) .
C53 C61 1.389(16) .
C61 H61A 0.9300 .
C62 H62A 0.9300 .
C64 O24 1.256(12) .
C64 C83 1.48(2) .
C81 H81A 0.9600 .
C81 H81B 0.9600 .
C81 H81C 0.9600 .
C82 H82A 0.9600 .
C82 H82B 0.9600 .
C82 H82C 0.9600 .
C83 H83A 0.9600 .
C83 H83B 0.9600 .
C83 H83C 0.9600 .
C85 O33 1.35(3) .
C85 C87 1.55(4) .
C86 H86A 0.9600 .
C86 H86B 0.9600 .
C86 H86C 0.9600 .
C87 H87A 0.9600 .
C87 H87B 0.9600 .
C87 H87C 0.9600 .
C88 H88A 0.9600 .
C88 H88B 0.9600 .
C88 H88C 0.9600 .
C89 O35 1.55(4) .
C89 C92 1.56(4) .
C89 C90 1.90(4) .
C90 H90A 0.9600 .
C90 H90B 0.9600 .
C90 H90C 0.9600 .
C91 H91A 0.9600 .
C91 H91B 0.9600 .
C91 H91C 0.9600 .
C92 H92A 0.9600 .
C92 H92B 0.9600 .
C92 H92C 0.9600 .
O9 Cd2 2.197(6) 2_545
O10 Cd2 2.187(10) 1_565
O13 Cd4 2.193(9) 2_334
O14 Cd3 2.28(2) 2_334
O15 Cd3 2.31(2) 2_334
O16 Cd3 2.157(16) 1_565
O16 Cd4 2.314(9) 1_565
O16 Cd3 2.437(15) 2_344
O28 Cd1 2.271(8) 1_545
O1W H1WA 0.8500 .
O1W H1WB 0.8501 .
O1W H1WC 0.8500 .
O2W H2WA 0.8500 .
O2W H2WB 0.8500 .
O2W H2WC 0.8500 .
